data_4334504
loop_
_publ_author_name
'Vadapalli Chandrasekhar'
'Atanu Dey'
'Antonio J. Mota'
'Enrique Colacio'

_publ_contact_author_address
;Head, Department of Chemistry
Indian Institute of Technology Kanpur
Kanpur 208016
Uttarpradesh
India
;
_publ_contact_author_email vc@iitk.ac.in
_publ_contact_author_fax '+91-512-259 7436'
_publ_contact_author_name 'Prof. V. Chandrasekhar'
_publ_contact_author_phone '+91-512-259 7259'
_publ_section_title
;
 Slow Magnetic Relaxation in Co(III)-Co(II) Mixed-Valence Dinuclear
 Complexes with a CoIIO5X (X = Cl, Br, NO3) Distorted-Octahedral
 Coordination Sphere
;
_journal_name_full 'Inorganic Chemistry'
_journal_page_first 4554
_journal_page_last 4561
_journal_paper_doi 10.1021/ic400073y
_journal_volume 52
_journal_year 2013
_chemical_formula_moiety 'C24 H30 Br Co2 N2 O11, 3(H2 O), O '
_chemical_formula_sum 'C24 H36 Br Co2 N2 O15'
_chemical_formula_weight 790.32
_chemical_name_systematic
; 
 ? 
;
_space_group_IT_number 9
_symmetry_cell_setting monoclinic
_symmetry_space_group_name_Hall 'C -2yc'
_symmetry_space_group_name_H-M 'C 1 c 1'
_atom_sites_solution_hydrogens geom
_atom_sites_solution_primary direct
_atom_sites_solution_secondary difmap
_audit_creation_method SHELXL-97
_cell_angle_alpha 90.00
_cell_angle_beta 106.395(4)
_cell_angle_gamma 90.00
_cell_formula_units_Z 4
_cell_length_a 11.670(2)
_cell_length_b 13.369(2)
_cell_length_c 19.766(3)
_cell_measurement_reflns_used 3559
_cell_measurement_temperature 100(2)
_cell_measurement_theta_max 27.67
_cell_measurement_theta_min 2.37
_cell_volume 2958.4(8)
_computing_cell_refinement 'Bruker SMART'
_computing_data_collection 'Bruker SMART'
_computing_data_reduction 'Bruker SAINT'
_computing_molecular_graphics 'Bruker SHELXTL'
_computing_publication_material 'Bruker SHELXTL'
_computing_structure_refinement 'Bruker SHELXTL'
_computing_structure_solution 'Bruker SHELXTL'
_diffrn_ambient_temperature 100(2)
_diffrn_measured_fraction_theta_full 0.993
_diffrn_measured_fraction_theta_max 0.993
_diffrn_measurement_device_type 'CCD area detector'
_diffrn_measurement_method 'phi and omega scans'
_diffrn_radiation_monochromator graphite
_diffrn_radiation_source 'fine-focus sealed tube'
_diffrn_radiation_type MoK\a
_diffrn_radiation_wavelength 0.71073
_diffrn_reflns_av_R_equivalents 0.0310
_diffrn_reflns_av_sigmaI/netI 0.0593
_diffrn_reflns_limit_h_max 13
_diffrn_reflns_limit_h_min -13
_diffrn_reflns_limit_k_max 15
_diffrn_reflns_limit_k_min -14
_diffrn_reflns_limit_l_max 15
_diffrn_reflns_limit_l_min -23
_diffrn_reflns_number 7439
_diffrn_reflns_theta_full 25.03
_diffrn_reflns_theta_max 25.03
_diffrn_reflns_theta_min 4.30
_exptl_absorpt_coefficient_mu 2.548
_exptl_absorpt_correction_T_max 0.7847
_exptl_absorpt_correction_T_min 0.7847
_exptl_absorpt_correction_type empirical
_exptl_absorpt_process_details sadabs
_exptl_crystal_colour brown
_exptl_crystal_density_diffrn 1.774
_exptl_crystal_description block
_exptl_crystal_F_000 1612
_exptl_crystal_size_max 0.13
_exptl_crystal_size_mid 0.11
_exptl_crystal_size_min 0.10
_refine_diff_density_max 0.760
_refine_diff_density_min -0.515
_refine_diff_density_rms 0.081
_refine_ls_abs_structure_details 'Flack H D (1983), Acta Cryst. A39, 876-881'
_refine_ls_abs_structure_Flack 0.009(9)
_refine_ls_extinction_method none
_refine_ls_goodness_of_fit_ref 1.012
_refine_ls_hydrogen_treatment mixed
_refine_ls_matrix_type full
_refine_ls_number_parameters 430
_refine_ls_number_reflns 4080
_refine_ls_number_restraints 11
_refine_ls_restrained_S_all 1.011
_refine_ls_R_factor_all 0.0368
_refine_ls_R_factor_gt 0.0337
_refine_ls_shift/su_max 0.075
_refine_ls_shift/su_mean 0.000
_refine_ls_structure_factor_coef Fsqd
_refine_ls_weighting_details 'calc w=1/[\s^2^(Fo^2^)+(0.0310P)^2^+0.0000P] where P=(Fo^2^+2Fc^2^)/3'
_refine_ls_weighting_scheme calc
_refine_ls_wR_factor_gt 0.0740
_refine_ls_wR_factor_ref 0.0757
_reflns_number_gt 3794
_reflns_number_total 4080
_reflns_threshold_expression >2sigma(I)
_cod_data_source_file ic400073y_si_002_2.cif
_cod_data_source_block Br
_cod_original_cell_volume 2958.4(9)
_cod_database_code 4334504

loop_
_symmetry_equiv_pos_as_xyz
'x, y, z'
'x, -y, z+1/2'
'x+1/2, y+1/2, z'
'x+1/2, -y+1/2, z+1/2'

loop_
_atom_site_label
_atom_site_type_symbol
_atom_site_fract_x
_atom_site_fract_y
_atom_site_fract_z
_atom_site_U_iso_or_equiv
_atom_site_adp_type
_atom_site_occupancy
_atom_site_symmetry_multiplicity
_atom_site_calc_flag
_atom_site_refinement_flags
C1 C 0.4247(3) 0.2832(2) 0.49370(17) 0.0400(10) Uani 1 1 d .
H1A H 0.4989 0.2450 0.5012 0.060 Uiso 1 1 calc R
H1B H 0.4437 0.3540 0.5037 0.060 Uiso 1 1 calc R
H1C H 0.3764 0.2756 0.4446 0.060 Uiso 1 1 calc R
C2 C 0.3300(2) 0.1476(2) 0.53291(16) 0.0246(8) Uani 1 1 d .
C3 C 0.3496(3) 0.0832(2) 0.48333(15) 0.0282(8) Uani 1 1 d .
H3 H 0.3863 0.1069 0.4492 0.034 Uiso 1 1 calc R
C4 C 0.3154(3) -0.0177(2) 0.48291(16) 0.0296(8) Uani 1 1 d .
H4 H 0.3307 -0.0624 0.4491 0.036 Uiso 1 1 calc R
C5 C 0.2604(2) -0.0513(2) 0.53089(15) 0.0261(8) Uani 1 1 d .
H5 H 0.2364 -0.1194 0.5296 0.031 Uiso 1 1 calc R
C6 C 0.2382(2) 0.0137(2) 0.58300(14) 0.0212(8) Uani 1 1 d .
C7 C 0.2729(2) 0.1167(2) 0.58542(14) 0.0185(7) Uani 1 1 d .
C8 C 0.1912(2) -0.03094(19) 0.63587(15) 0.0196(7) Uani 1 1 d .
H8 H 0.1762 -0.1009 0.6327 0.023 Uiso 1 1 calc R
C9 C 0.1244(2) -0.03739(19) 0.74153(14) 0.0198(7) Uani 1 1 d .
C10 C 0.1203(2) 0.04045(18) 0.79789(15) 0.0212(7) Uani 1 1 d .
H10A H 0.0590 0.0207 0.8212 0.025 Uiso 1 1 calc R
H10B H 0.1986 0.0423 0.8342 0.025 Uiso 1 1 calc R
C11 C 0.0035(2) -0.0818(2) 0.70662(17) 0.0252(8) Uani 1 1 d .
H11A H 0.0080 -0.1248 0.6667 0.030 Uiso 1 1 calc R
H11B H -0.0229 -0.1235 0.7408 0.030 Uiso 1 1 calc R
C12 C 0.2093(2) -0.1202(2) 0.77685(17) 0.0242(8) Uani 1 1 d .
H12A H 0.1834 -0.1465 0.8170 0.029 Uiso 1 1 calc R
H12B H 0.2036 -0.1754 0.7427 0.029 Uiso 1 1 calc R
C13 C 0.6163(2) 0.0224(2) 0.90884(15) 0.0278(8) Uani 1 1 d .
H13A H 0.6890 0.0590 0.9087 0.042 Uiso 1 1 calc R
H13B H 0.6248 -0.0480 0.8975 0.042 Uiso 1 1 calc R
H13C H 0.6033 0.0273 0.9556 0.042 Uiso 1 1 calc R
C14 C 0.4911(2) 0.16375(18) 0.86551(15) 0.0206(7) Uani 1 1 d .
C15 C 0.5565(2) 0.2270(2) 0.91584(15) 0.0238(8) Uani 1 1 d .
H15 H 0.6272 0.2036 0.9490 0.029 Uiso 1 1 calc R
C16 C 0.5199(3) 0.3266(2) 0.91897(17) 0.0283(9) Uani 1 1 d .
H16 H 0.5654 0.3700 0.9546 0.034 Uiso 1 1 calc R
C17 C 0.4189(3) 0.36153(19) 0.87089(16) 0.0237(8) Uani 1 1 d .
H17 H 0.3948 0.4290 0.8733 0.028 Uiso 1 1 calc R
C18 C 0.3500(2) 0.2972(2) 0.81750(14) 0.0169(7) Uani 1 1 d .
C19 C 0.3840(2) 0.19670(18) 0.81481(14) 0.0158(7) Uani 1 1 d .
C20 C 0.2525(2) 0.34168(19) 0.76518(15) 0.0189(7) Uani 1 1 d .
H20 H 0.2400 0.4113 0.7696 0.023 Uiso 1 1 calc R
C21 C 0.0859(2) 0.35118(18) 0.66032(15) 0.0183(7) Uani 1 1 d .
C22 C 0.0242(2) 0.27314(18) 0.60402(15) 0.0201(7) Uani 1 1 d .
H22A H -0.0597 0.2934 0.5821 0.024 Uiso 1 1 calc R
H22B H 0.0654 0.2709 0.5666 0.024 Uiso 1 1 calc R
C23 C -0.0019(2) 0.3946(2) 0.69628(15) 0.0210(7) Uani 1 1 d .
H23A H 0.0421 0.4333 0.7383 0.025 Uiso 1 1 calc R
H23B H -0.0572 0.4408 0.6635 0.025 Uiso 1 1 calc R
C24 C 0.1365(2) 0.43398(19) 0.62593(15) 0.0199(7) Uani 1 1 d .
H24A H 0.0724 0.4610 0.5860 0.024 Uiso 1 1 calc R
H24B H 0.1639 0.4887 0.6604 0.024 Uiso 1 1 calc R
N1 N 0.16782(17) 0.01657(15) 0.68714(11) 0.0157(6) Uani 1 1 d .
N2 N 0.18102(18) 0.29712(15) 0.71332(11) 0.0161(6) Uani 1 1 d .
O1 O 0.35991(16) 0.24707(14) 0.53930(10) 0.0262(5) Uani 1 1 d .
O2 O 0.26008(15) 0.18230(14) 0.63098(10) 0.0207(5) Uani 1 1 d .
O3 O 0.09282(15) 0.13785(12) 0.76754(10) 0.0141(5) Uani 1 1 d .
O4 O -0.08091(16) -0.00128(13) 0.68139(11) 0.0278(6) Uani 1 1 d .
O5 O 0.33116(16) -0.08929(12) 0.80208(11) 0.0204(5) Uani 1 1 d .
H5A H 0.3363 -0.0279 0.7943 0.031 Uiso 1 1 calc R
O6 O 0.51601(16) 0.06501(13) 0.85717(11) 0.0251(6) Uani 1 1 d .
O7 O 0.32744(15) 0.13091(12) 0.76758(10) 0.0190(5) Uani 1 1 d .
O8 O 0.02660(15) 0.17591(13) 0.63463(9) 0.0171(5) Uani 1 1 d .
O9 O -0.06943(16) 0.31668(13) 0.71740(10) 0.0237(6) Uani 1 1 d .
O10 O 0.23493(16) 0.40243(14) 0.60032(10) 0.0224(5) Uani 1 1 d .
H10 H 0.2370 0.3397 0.5992 0.034 Uiso 1 1 calc R
O11 O -0.24285(18) 0.17095(16) 0.62953(11) 0.0322(6) Uani 1 1 d .
H11W H -0.2967 0.1683 0.6501 0.048 Uiso 1 1 calc R
O12 O 0.5508(2) 0.16680(16) 0.68461(12) 0.0402(7) Uani 1 1 d D
O13 O 0.9081(2) 0.03677(19) 0.52741(13) 0.0589(9) Uani 1 1 d .
O14 O 0.2520(2) 0.30246(17) 0.99693(12) 0.0448(7) Uani 1 1 d D
O15 O 0.08479(18) 0.26554(15) 0.87397(11) 0.0353(6) Uani 1 1 d D
Br1 Br -0.18068(2) 0.13018(2) 0.799602(16) 0.02374(7) Uani 1 1 d .
Co1 Co 0.17988(3) 0.15640(2) 0.699993(19) 0.01538(9) Uani 1 1 d .
Co2 Co -0.07763(3) 0.15682(3) 0.70289(2) 0.01865(10) Uani 1 1 d .
H9W H 0.6047(18) 0.1540(16) 0.7227(6) 0.049(11) Uiso 1 1 d D
H10W H 0.561(3) 0.1157(12) 0.6616(8) 0.25(4) Uiso 1 1 d D
H12W H -0.253(2) 0.1682(16) 0.5890(13) 0.000(6) Uiso 1 1 d .
H13W H 0.2794(14) 0.3581(9) 0.9928(13) 0.045(10) Uiso 1 1 d D
H14W H 0.1960(15) 0.2952(17) 0.9596(10) 0.112(18) Uiso 1 1 d D
H15W H 0.1133(10) 0.2187(12) 0.8566(10) 0.060(12) Uiso 1 1 d D
H16W H 0.0210(9) 0.2433(17) 0.8774(11) 0.073(13) Uiso 1 1 d D

loop_
_atom_site_aniso_label
_atom_site_aniso_U_11
_atom_site_aniso_U_22
_atom_site_aniso_U_33
_atom_site_aniso_U_23
_atom_site_aniso_U_13
_atom_site_aniso_U_12
C1 0.0478(18) 0.0456(19) 0.0321(17) 0.0074(15) 0.0205(15) 0.0071(16)
C2 0.0180(13) 0.0355(16) 0.0183(14) 0.0031(13) 0.0017(12) 0.0082(12)
C3 0.0284(15) 0.0406(16) 0.0157(14) 0.0018(13) 0.0064(12) 0.0144(13)
C4 0.0296(15) 0.0382(16) 0.0183(14) -0.0082(13) 0.0023(12) 0.0132(14)
C5 0.0235(14) 0.0318(15) 0.0193(15) -0.0103(13) -0.0001(12) 0.0067(13)
C6 0.0126(12) 0.0327(15) 0.0134(14) -0.0009(12) -0.0045(11) 0.0071(12)
C7 0.0108(12) 0.0273(14) 0.0168(14) 0.0019(12) 0.0029(11) 0.0028(11)
C8 0.0160(12) 0.0182(12) 0.0236(14) -0.0043(11) 0.0042(11) 0.0032(11)
C9 0.0190(13) 0.0173(12) 0.0254(15) -0.0006(11) 0.0102(11) -0.0030(11)
C10 0.0200(13) 0.0174(13) 0.0268(15) 0.0035(12) 0.0073(12) 0.0034(11)
C11 0.0201(13) 0.0187(13) 0.0360(17) -0.0025(12) 0.0069(12) 0.0028(11)
C12 0.0230(13) 0.0160(12) 0.0360(16) -0.0022(12) 0.0121(13) -0.0029(11)
C13 0.0256(15) 0.0286(15) 0.0246(16) 0.0040(13) -0.0007(13) 0.0123(13)
C14 0.0234(14) 0.0177(13) 0.0200(14) 0.0040(11) 0.0051(12) 0.0036(11)
C15 0.0249(14) 0.0238(13) 0.0175(14) 0.0025(12) -0.0024(12) 0.0012(12)
C16 0.0271(16) 0.0221(14) 0.0282(17) -0.0001(13) -0.0041(14) -0.0020(13)
C17 0.0288(15) 0.0153(13) 0.0241(15) -0.0024(12) 0.0028(13) -0.0003(11)
C18 0.0128(12) 0.0253(13) 0.0145(13) -0.0016(11) 0.0068(10) -0.0010(11)
C19 0.0138(12) 0.0151(12) 0.0200(13) -0.0002(11) 0.0073(11) -0.0053(10)
C20 0.0207(13) 0.0165(12) 0.0209(14) -0.0036(11) 0.0079(11) -0.0026(11)
C21 0.0163(13) 0.0204(13) 0.0143(13) 0.0013(11) -0.0021(11) 0.0036(11)
C22 0.0185(13) 0.0217(13) 0.0183(14) 0.0020(12) 0.0023(11) -0.0012(11)
C23 0.0170(12) 0.0228(14) 0.0219(14) 0.0002(12) 0.0032(11) -0.0007(11)
C24 0.0184(12) 0.0198(12) 0.0216(14) 0.0022(12) 0.0057(11) 0.0003(11)
N1 0.0098(10) 0.0161(10) 0.0213(12) -0.0002(9) 0.0042(9) 0.0037(9)
N2 0.0152(10) 0.0178(10) 0.0159(11) 0.0005(9) 0.0053(9) 0.0000(9)
O1 0.0281(10) 0.0297(10) 0.0235(10) 0.0054(9) 0.0118(9) 0.0037(9)
O2 0.0148(9) 0.0265(9) 0.0214(10) -0.0036(8) 0.0058(8) 0.0014(8)
O3 0.0135(8) 0.0104(8) 0.0180(9) 0.0011(7) 0.0037(7) 0.0020(7)
O4 0.0152(9) 0.0190(9) 0.0444(13) -0.0039(9) 0.0006(9) 0.0008(8)
O5 0.0192(9) 0.0173(8) 0.0253(9) -0.0005(9) 0.0072(7) -0.0017(8)
O6 0.0231(10) 0.0195(9) 0.0282(11) 0.0002(9) -0.0002(9) 0.0049(8)
O7 0.0139(9) 0.0158(9) 0.0239(10) -0.0047(8) -0.0002(8) 0.0025(7)
O8 0.0154(9) 0.0174(9) 0.0169(10) 0.0005(8) 0.0020(8) 0.0011(7)
O9 0.0234(9) 0.0153(9) 0.0352(12) 0.0006(8) 0.0130(9) -0.0006(8)
O10 0.0249(10) 0.0174(9) 0.0271(10) -0.0011(8) 0.0110(8) -0.0020(8)
O11 0.0266(11) 0.0420(12) 0.0258(12) 0.0058(10) 0.0037(9) -0.0031(10)
O12 0.0258(10) 0.0437(11) 0.0462(16) -0.0124(11) 0.0020(11) 0.0019(11)
O13 0.0696(16) 0.0601(15) 0.0406(15) -0.0068(13) 0.0053(14) 0.0119(14)
O14 0.0464(13) 0.0446(12) 0.0344(13) 0.0097(11) -0.0033(11) -0.0040(11)
O15 0.0284(11) 0.0471(12) 0.0325(12) -0.0163(10) 0.0119(9) -0.0045(10)
Br1 0.02159(12) 0.02191(11) 0.02934(14) 0.00293(13) 0.00985(10) 0.00205(12)
Co1 0.01340(16) 0.01650(16) 0.01568(17) -0.00178(15) 0.00321(14) 0.00023(14)
Co2 0.01441(17) 0.01791(17) 0.02294(19) 0.00016(16) 0.00416(15) 0.00054(14)

loop_
_atom_type_symbol
_atom_type_description
_atom_type_scat_dispersion_real
_atom_type_scat_dispersion_imag
_atom_type_scat_source
C C 0.0033 0.0016 'International Tables Vol C Tables 4.2.6.8 and 6.1.1.4'
H H 0.0000 0.0000 'International Tables Vol C Tables 4.2.6.8 and 6.1.1.4'
Br Br -0.2901 2.4595 'International Tables Vol C Tables 4.2.6.8 and 6.1.1.4'
Co Co 0.3494 0.9721 'International Tables Vol C Tables 4.2.6.8 and 6.1.1.4'
N N 0.0061 0.0033 'International Tables Vol C Tables 4.2.6.8 and 6.1.1.4'
O O 0.0106 0.0060 'International Tables Vol C Tables 4.2.6.8 and 6.1.1.4'

loop_
_geom_angle_atom_site_label_1
_geom_angle_atom_site_label_2
_geom_angle_atom_site_label_3
_geom_angle
O1 C1 H1A 109.5
O1 C1 H1B 109.5
H1A C1 H1B 109.5
O1 C1 H1C 109.5
H1A C1 H1C 109.5
H1B C1 H1C 109.5
C3 C2 O1 125.8(3)
C3 C2 C7 122.6(3)
O1 C2 C7 111.6(3)
C2 C3 C4 120.1(3)
C2 C3 H3 119.9
C4 C3 H3 119.9
C5 C4 C3 120.1(3)
C5 C4 H4 120.0
C3 C4 H4 120.0
C4 C5 C6 121.2(3)
C4 C5 H5 119.4
C6 C5 H5 119.4
C5 C6 C7 120.2(3)
C5 C6 C8 117.1(3)
C7 C6 C8 122.4(3)
O2 C7 C6 126.0(3)
O2 C7 C2 118.3(2)
C6 C7 C2 115.7(3)
N1 C8 C6 125.1(2)
N1 C8 H8 117.4
C6 C8 H8 117.4
N1 C9 C11 108.9(2)
N1 C9 C12 111.9(2)
C11 C9 C12 109.2(2)
N1 C9 C10 106.3(2)
C11 C9 C10 112.5(2)
C12 C9 C10 108.1(2)
O3 C10 C9 111.2(2)
O3 C10 H10A 109.4
C9 C10 H10A 109.4
O3 C10 H10B 109.4
C9 C10 H10B 109.4
H10A C10 H10B 108.0
O4 C11 C9 108.8(2)
O4 C11 H11A 109.9
C9 C11 H11A 109.9
O4 C11 H11B 109.9
C9 C11 H11B 109.9
H11A C11 H11B 108.3
O5 C12 C9 114.0(2)
O5 C12 H12A 108.8
C9 C12 H12A 108.8
O5 C12 H12B 108.8
C9 C12 H12B 108.8
H12A C12 H12B 107.7
O6 C13 H13A 109.5
O6 C13 H13B 109.5
H13A C13 H13B 109.5
O6 C13 H13C 109.5
H13A C13 H13C 109.5
H13B C13 H13C 109.5
C15 C14 O6 126.2(2)
C15 C14 C19 121.2(2)
O6 C14 C19 112.6(2)
C14 C15 C16 120.4(2)
C14 C15 H15 119.8
C16 C15 H15 119.8
C17 C16 C15 120.3(3)
C17 C16 H16 119.8
C15 C16 H16 119.8
C16 C17 C18 120.3(2)
C16 C17 H17 119.8
C18 C17 H17 119.8
C19 C18 C17 120.0(2)
C19 C18 C20 123.0(2)
C17 C18 C20 116.9(2)
O7 C19 C18 125.1(2)
O7 C19 C14 117.0(2)
C18 C19 C14 117.8(2)
N2 C20 C18 126.4(2)
N2 C20 H20 116.8
C18 C20 H20 116.8
N2 C21 C24 111.5(2)
N2 C21 C23 109.0(2)
C24 C21 C23 109.5(2)
N2 C21 C22 106.45(19)
C24 C21 C22 109.5(2)
C23 C21 C22 110.9(2)
O8 C22 C21 111.0(2)
O8 C22 H22A 109.4
C21 C22 H22A 109.4
O8 C22 H22B 109.4
C21 C22 H22B 109.4
H22A C22 H22B 108.0
O9 C23 C21 110.9(2)
O9 C23 H23A 109.5
C21 C23 H23A 109.5
O9 C23 H23B 109.5
C21 C23 H23B 109.5
H23A C23 H23B 108.0
O10 C24 C21 113.4(2)
O10 C24 H24A 108.9
C21 C24 H24A 108.9
O10 C24 H24B 108.9
C21 C24 H24B 108.9
H24A C24 H24B 107.7
C8 N1 C9 121.1(2)
C8 N1 Co1 124.8(2)
C9 N1 Co1 114.11(16)
C20 N2 C21 122.1(2)
C20 N2 Co1 123.56(18)
C21 N2 Co1 114.24(15)
C2 O1 C1 116.1(2)
C7 O2 Co1 123.70(18)
C10 O3 Co1 108.12(16)
C10 O3 Co2 115.84(14)
Co1 O3 Co2 99.33(8)
C11 O4 Co2 133.49(15)
C12 O5 H5A 109.5
C14 O6 C13 117.0(2)
C19 O7 Co1 123.75(15)
C22 O8 Co1 108.28(14)
C22 O8 Co2 116.26(16)
Co1 O8 Co2 98.79(8)
C23 O9 Co2 133.45(17)
C24 O10 H10 109.5
Co2 O11 H11W 109.5
Co2 O11 H12W 124.0(18)
H11W O11 H12W 125.5
H9W O12 H10W 97.7(19)
H13W O14 H14W 104.2(19)
H15W O15 H16W 103.9(18)
N1 Co1 O7 86.27(8)
N1 Co1 O2 96.75(9)
O7 Co1 O2 90.30(8)
N1 Co1 N2 176.05(10)
O7 Co1 N2 96.39(8)
O2 Co1 N2 86.17(9)
N1 Co1 O8 91.39(8)
O7 Co1 O8 176.41(8)
O2 Co1 O8 92.68(8)
N2 Co1 O8 85.81(8)
N1 Co1 O3 86.06(9)
O7 Co1 O3 92.34(8)
O2 Co1 O3 176.26(7)
N2 Co1 O3 90.91(9)
O8 Co1 O3 84.77(8)
O3 Co2 O11 174.21(9)
O3 Co2 O8 77.11(7)
O11 Co2 O8 97.73(8)
O3 Co2 O4 87.81(6)
O11 Co2 O4 89.43(8)
O8 Co2 O4 88.48(8)
O3 Co2 O9 92.34(6)
O11 Co2 O9 90.02(8)
O8 Co2 O9 87.26(7)
O4 Co2 O9 175.59(9)
O3 Co2 Br1 95.45(6)
O11 Co2 Br1 89.70(7)
O8 Co2 Br1 172.56(5)
O4 Co2 Br1 91.43(6)
O9 Co2 Br1 92.94(6)

loop_
_geom_bond_atom_site_label_1
_geom_bond_atom_site_label_2
_geom_bond_distance
C1 O1 1.415(4)
C1 H1A 0.9800
C1 H1B 0.9800
C1 H1C 0.9800
C2 C3 1.371(4)
C2 O1 1.372(3)
C2 C7 1.443(4)
C3 C4 1.406(4)
C3 H3 0.9500
C4 C5 1.363(5)
C4 H4 0.9500
C5 C6 1.426(4)
C5 H5 0.9500
C6 C7 1.432(4)
C6 C8 1.440(4)
C7 O2 1.295(3)
C8 N1 1.289(4)
C8 H8 0.9500
C9 N1 1.497(4)
C9 C11 1.506(4)
C9 C12 1.517(4)
C9 C10 1.535(4)
C10 O3 1.432(3)
C10 H10A 0.9900
C10 H10B 0.9900
C11 O4 1.449(3)
C11 H11A 0.9900
C11 H11B 0.9900
C12 O5 1.429(3)
C12 H12A 0.9900
C12 H12B 0.9900
C13 O6 1.436(3)
C13 H13A 0.9800
C13 H13B 0.9800
C13 H13C 0.9800
C14 C15 1.363(4)
C14 O6 1.372(3)
C14 C19 1.433(3)
C15 C16 1.406(4)
C15 H15 0.9500
C16 C17 1.371(4)
C16 H16 0.9500
C17 C18 1.421(4)
C17 H17 0.9500
C18 C19 1.407(4)
C18 C20 1.433(3)
C19 O7 1.316(3)
C20 N2 1.272(3)
C20 H20 0.9500
C21 N2 1.482(3)
C21 C24 1.505(4)
C21 C23 1.518(4)
C21 C22 1.547(4)
C22 O8 1.431(3)
C22 H22A 0.9900
C22 H22B 0.9900
C23 O9 1.437(3)
C23 H23A 0.9900
C23 H23B 0.9900
C24 O10 1.443(4)
C24 H24A 0.9900
C24 H24B 0.9900
N1 Co1 1.886(2)
N2 Co1 1.899(2)
O2 Co1 1.891(2)
O3 Co1 1.908(2)
O3 Co2 2.0539(16)
O4 Co2 2.1541(19)
O5 H5A 0.8400
O7 Co1 1.8887(17)
O8 Co1 1.9059(17)
O8 Co2 2.072(2)
O9 Co2 2.1549(18)
O10 H10 0.8400
O11 Co2 2.0683(19)
O11 H11W 0.8400
O11 H12W 0.78(2)
O12 H9W 0.851(12)
O12 H10W 0.847(15)
O14 H13W 0.822(12)
O14 H14W 0.841(13)
O15 H15W 0.827(13)
O15 H16W 0.822(13)
Br1 Co2 2.5544(6)
